data_9005077
loop_
_publ_author_name
'Kroll, H.'
'Flogel, J.'
'Breit, U.'
'Lons, J.'
'Pentinghaus, H.'

_publ_section_title
;
 Order and anti-order in Ge-substituted alkali feldspars
 Sample: Na[AlGe3O8] synthesized at 980 deg C
;
_journal_name_full 'European Journal of Mineralogy'
_journal_page_first 739
_journal_page_last 749
_journal_paper_doi 10.1127/ejm/3/5/0739
_journal_volume 3
_journal_year 1991
_chemical_formula_sum 'Al0.25 Ge0.75 Na0.25 O2'
_chemical_name_mineral Albite
_space_group_IT_number 2
_symmetry_space_group_name_Hall '-P 1 (1/2*x+1/2*y,1/2*x-1/2*y,-z)'
_symmetry_space_group_name_H-M 'C -1'
_cell_angle_alpha 94.38
_cell_angle_beta 116.28
_cell_angle_gamma 90.87
_cell_formula_units_Z 16
_cell_length_a 8.411
_cell_length_b 13.291
_cell_length_c 7.342
_cell_volume 732.681
_database_code_amcsd 0006422
_exptl_crystal_density_diffrn 3.588
_exptl_crystal_thermal_history 'synthesized at 980 deg C'
_cod_original_formula_sum 'Na.25 (Al.25 Ge.75) O2'
_cod_database_code 9005077

loop_
_space_group_symop_operation_xyz
x,y,z
1/2+x,1/2+y,z
-x,-y,-z
1/2-x,1/2-y,-z

loop_
_atom_site_label
_atom_site_fract_x
_atom_site_fract_y
_atom_site_fract_z
_atom_site_occupancy
_atom_site_U_iso_or_equiv
_atom_site_type_symbol
_atom_site_attached_hydrogens
Na1 0.26870 -0.01970 0.17390 0.25000 0.02001 Na 0
Na2 0.28210 0.04480 0.08186 0.25000 0.02001 Na 0
Na3 0.27820 0.02940 0.11480 0.25000 0.02001 Na 0
Na4 0.26290 0.00990 0.12810 0.25000 0.02001 Na 0
AlT10 0.01093 0.15791 0.21195 0.21200 0.00937 Al 0
GeT10 0.01093 0.15791 0.21195 0.78800 0.00937 Ge 0
AlT1m 0.00204 0.81216 0.22975 0.43600 0.00963 Al 0
GeT1m 0.00204 0.81216 0.22975 0.56400 0.00963 Ge 0
AlT20 0.68800 0.10497 0.31316 0.15000 0.01026 Al 0
GeT20 0.68800 0.10497 0.31316 0.85000 0.01026 Ge 0
AlT2m 0.67649 0.87436 0.35526 0.20200 0.00988 Al 0
GeT2m 0.67649 0.87436 0.35526 0.79800 0.00988 Ge 0
OA1 0.01080 0.12740 0.97900 1.00000 0.01925 O 0
OA2 0.57510 0.98650 0.27080 1.00000 0.01330 O 0
OB0 0.82040 0.09140 0.18620 1.00000 0.02090 O 0
OBm 0.80920 0.83630 0.24490 1.00000 0.03040 O 0
OC0 0.00230 0.28370 0.28460 1.00000 0.01583 O 0
OCm 0.01480 0.68170 0.19470 1.00000 0.01760 O 0
OD0 0.20480 0.10590 0.37950 1.00000 0.01976 O 0
ODm 0.19200 0.86530 0.43080 1.00000 0.02609 O 0

loop_
_cod_changelog_entry_id
_cod_changelog_entry_author
_cod_changelog_entry_date
_cod_changelog_entry_text
1
;cod-tools version 3.8.0
Id: cif_guess_AMCSD_atom_types 9581 2023-05-17 12:35:41Z saulius
;
2023-05-23T09:19:17+03:00
;Derived atom types and hydrogen counts
from atom names that follow the AMCSD naming convention
(Wat == water, O-H == hydroxyl).
;

loop_
_cod_related_entry_id
_cod_related_entry_database
_cod_related_entry_code
1 AMCSD 0006422
